data_1517134
loop_
_publ_author_name
'Liang Chen'
'Ning Zhao'
'Qiuwen Wang'
'Guohua Hou'
'Haibin Song'
'Guofu Zi'

_publ_section_title
;
 Synthesis, structure, and catalytic activity of titanium complexes with
 chiral biaryl Schiff-base ligands
;
_journal_name_full
;
Inorganica Chimica Acta
;
_journal_page_first 140
_journal_page_last 155
_journal_volume 402
_journal_year 2013
_chemical_formula_moiety 'C65 H52 N2 O6 Ti'
_chemical_formula_sum 'C65 H52 N2 O6 Ti'
_chemical_formula_weight 1004.99
_space_group_IT_number 19
_symmetry_cell_setting orthorhombic
_symmetry_space_group_name_Hall 'P 2ac 2ab'
_symmetry_space_group_name_H-M 'P 21 21 21'
_atom_sites_solution_hydrogens geom
_atom_sites_solution_primary direct
_atom_sites_solution_secondary difmap
_cell_angle_alpha 90.00
_cell_angle_beta 90.00
_cell_angle_gamma 90.00
_cell_formula_units_Z 4
_cell_length_a 11.4507(9)
_cell_length_b 15.4651(13)
_cell_length_c 28.495(2)
_cell_measurement_reflns_used 3309
_cell_measurement_temperature 110(2)
_cell_measurement_theta_max 19.46
_cell_measurement_theta_min 2.52
_cell_volume 5046.1(7)
_computing_cell_refinement 'Bruker SMART'
_computing_data_collection 'Bruker SMART'
_computing_data_reduction 'Bruker SAINT'
_computing_molecular_graphics 'Bruker SHELXTL'
_computing_publication_material 'Bruker SHELXTL'
_computing_structure_refinement 'SHELXL-97 (Sheldrick, 1997)'
_computing_structure_solution 'SHELXS-97 (Sheldrick, 1990)'
_diffrn_ambient_temperature 110(2)
_diffrn_measured_fraction_theta_full 0.999
_diffrn_measured_fraction_theta_max 0.999
_diffrn_measurement_device_type 'CCD area detector'
_diffrn_measurement_method 'phi and omega scans'
_diffrn_radiation_monochromator graphite
_diffrn_radiation_source 'fine-focus sealed tube'
_diffrn_radiation_type MoK\a
_diffrn_radiation_wavelength 0.71073
_diffrn_reflns_av_R_equivalents 0.0611
_diffrn_reflns_av_sigmaI/netI 0.0746
_diffrn_reflns_limit_h_max 11
_diffrn_reflns_limit_h_min -13
_diffrn_reflns_limit_k_max 12
_diffrn_reflns_limit_k_min -18
_diffrn_reflns_limit_l_max 33
_diffrn_reflns_limit_l_min -34
_diffrn_reflns_number 25550
_diffrn_reflns_theta_full 25.25
_diffrn_reflns_theta_max 25.25
_diffrn_reflns_theta_min 1.94
_exptl_absorpt_coefficient_mu 0.228
_exptl_absorpt_correction_T_max 0.9516
_exptl_absorpt_correction_T_min 0.9245
_exptl_absorpt_correction_type multi-scan
_exptl_absorpt_process_details sadabs
_exptl_crystal_colour yellow
_exptl_crystal_density_diffrn 1.323
_exptl_crystal_density_method 'not measured'
_exptl_crystal_description block
_exptl_crystal_F_000 2104
_exptl_crystal_size_max 0.35
_exptl_crystal_size_mid 0.26
_exptl_crystal_size_min 0.22
_refine_diff_density_max 0.317
_refine_diff_density_min -0.299
_refine_diff_density_rms 0.048
_refine_ls_abs_structure_details 'Flack H D (1983), Acta Cryst. A39, 876-881'
_refine_ls_abs_structure_Flack -0.01(2)
_refine_ls_extinction_method none
_refine_ls_goodness_of_fit_ref 1.022
_refine_ls_hydrogen_treatment constr
_refine_ls_matrix_type full
_refine_ls_number_parameters 711
_refine_ls_number_reflns 9127
_refine_ls_number_restraints 300
_refine_ls_restrained_S_all 1.008
_refine_ls_R_factor_all 0.0584
_refine_ls_R_factor_gt 0.0451
_refine_ls_shift/su_max 0.000
_refine_ls_shift/su_mean 0.000
_refine_ls_structure_factor_coef Fsqd
_refine_ls_weighting_details 'calc w=1/[\s^2^(Fo^2^)+(0.0398P)^2^+0.5923P] where P=(Fo^2^+2Fc^2^)/3'
_refine_ls_weighting_scheme calc
_refine_ls_wR_factor_gt 0.0947
_refine_ls_wR_factor_ref 0.1014
_reflns_number_gt 7646
_reflns_number_total 9127
_reflns_threshold_expression >2sigma(I)
_cod_data_source_file ICA-2013-402-140-155-1.cif
_cod_data_source_block compound14
_cod_depositor_comments
;
The following automatic conversions were performed:

'_exptl_absorpt_correction_type' value 'Multi-scan' changed to
'multi-scan' according to the built-in table from CIF Core dictionary
named 'cif_core.dic' version 2.4.1 from 2010-06-29.

Automatic conversion script
Id: cif_fix_values 2281 2013-09-26 08:29:07Z andrius 
;
_cod_original_cell_volume 5046.0(7)
_cod_original_sg_symbol_H-M P2(1)2(1)2(1)
_cod_database_code 1517134

loop_
_symmetry_equiv_pos_as_xyz
'x, y, z'
'-x+1/2, -y, z+1/2'
'-x, y+1/2, -z+1/2'
'x+1/2, -y+1/2, -z'

loop_
_atom_site_label
_atom_site_type_symbol
_atom_site_fract_x
_atom_site_fract_y
_atom_site_fract_z
_atom_site_U_iso_or_equiv
_atom_site_adp_type
_atom_site_occupancy
_atom_site_symmetry_multiplicity
_atom_site_calc_flag
_atom_site_refinement_flags
_atom_site_disorder_assembly
_atom_site_disorder_group
C1 C -0.0202(2) 1.02641(18) 0.06594(10) 0.0175(6) Uani 1 1 d . . .
C2 C -0.1236(2) 1.0291(2) 0.03866(11) 0.0222(7) Uani 1 1 d . . .
H2 H -0.1858 0.9903 0.0454 0.027 Uiso 1 1 calc R . .
C3 C -0.1343(2) 1.0868(2) 0.00286(10) 0.0225(7) Uani 1 1 d . . .
H3 H -0.2049 1.0891 -0.0146 0.027 Uiso 1 1 calc R . .
C4 C -0.0421(2) 1.14350(19) -0.00884(10) 0.0186(6) Uani 1 1 d . . .
C5 C -0.0486(3) 1.20099(19) -0.04754(10) 0.0234(7) Uani 1 1 d . . .
H5 H -0.1192 1.2047 -0.0650 0.028 Uiso 1 1 calc R . .
C6 C 0.0437(3) 1.2510(2) -0.06030(10) 0.0241(7) Uani 1 1 d . . .
H6 H 0.0378 1.2887 -0.0865 0.029 Uiso 1 1 calc R . .
C7 C 0.1479(3) 1.2465(2) -0.03451(10) 0.0245(7) Uani 1 1 d . . .
H7 H 0.2127 1.2810 -0.0435 0.029 Uiso 1 1 calc R . .
C8 C 0.1569(2) 1.19305(19) 0.00332(10) 0.0197(7) Uani 1 1 d . . .
H8 H 0.2281 1.1916 0.0204 0.024 Uiso 1 1 calc R . .
C9 C 0.0631(2) 1.13959(18) 0.01793(9) 0.0178(6) Uani 1 1 d . . .
C10 C 0.0716(2) 1.08167(18) 0.05655(9) 0.0154(6) Uani 1 1 d . . .
C11 C 0.1807(2) 1.07754(19) 0.08536(10) 0.0169(6) Uani 1 1 d . . .
C12 C 0.2179(2) 1.15061(19) 0.11200(9) 0.0175(6) Uani 1 1 d . . .
C13 C 0.1510(2) 1.22677(19) 0.11604(10) 0.0208(7) Uani 1 1 d . . .
H13 H 0.0772 1.2297 0.1009 0.025 Uiso 1 1 calc R . .
C14 C 0.1894(3) 1.2965(2) 0.14114(10) 0.0243(7) Uani 1 1 d . . .
H14 H 0.1425 1.3470 0.1431 0.029 Uiso 1 1 calc R . .
C15 C 0.2992(3) 1.2937(2) 0.16436(10) 0.0242(7) Uani 1 1 d . . .
H15 H 0.3263 1.3423 0.1816 0.029 Uiso 1 1 calc R . .
C16 C 0.3651(3) 1.22082(19) 0.16163(10) 0.0225(7) Uani 1 1 d . . .
H16 H 0.4379 1.2188 0.1776 0.027 Uiso 1 1 calc R . .
C17 C 0.3278(2) 1.1476(2) 0.13550(10) 0.0189(6) Uani 1 1 d . . .
C18 C 0.3968(2) 1.07161(19) 0.13198(10) 0.0191(7) Uani 1 1 d . . .
H18 H 0.4711 1.0700 0.1468 0.023 Uiso 1 1 calc R . .
C19 C 0.3592(2) 1.0015(2) 0.10801(10) 0.0207(7) Uani 1 1 d . . .
H19 H 0.4061 0.9510 0.1064 0.025 Uiso 1 1 calc R . .
C20 C 0.2486(2) 1.00410(19) 0.08517(10) 0.0166(6) Uani 1 1 d . . .
C21 C 0.2430(2) 0.90670(19) 0.02223(10) 0.0200(7) Uani 1 1 d . . .
H21 H 0.3091 0.9374 0.0108 0.024 Uiso 1 1 calc R . .
C22 C 0.1933(2) 0.84072(19) -0.00753(10) 0.0190(7) Uani 1 1 d . . .
C23 C 0.2525(3) 0.8139(2) -0.04825(10) 0.0245(7) Uani 1 1 d . . .
H23 H 0.3296 0.8340 -0.0540 0.029 Uiso 1 1 calc R . .
C24 C 0.1998(3) 0.7584(2) -0.08007(11) 0.0275(7) Uani 1 1 d . . .
H24 H 0.2419 0.7382 -0.1066 0.033 Uiso 1 1 calc R . .
C25 C 0.0853(3) 0.7326(2) -0.07286(11) 0.0265(7) Uani 1 1 d . . .
H25 H 0.0480 0.6966 -0.0953 0.032 Uiso 1 1 calc R . .
C26 C 0.0247(2) 0.75856(19) -0.03324(10) 0.0223(7) Uani 1 1 d . . .
H26 H -0.0543 0.7413 -0.0291 0.027 Uiso 1 1 calc R . .
C27 C 0.0788(2) 0.80983(18) 0.00065(10) 0.0189(6) Uani 1 1 d . . .
C28 C -0.0487(2) 0.72786(18) 0.16313(10) 0.0172(6) Uani 1 1 d . . .
C29 C -0.1013(2) 0.74820(19) 0.20656(10) 0.0210(7) Uani 1 1 d . . .
H29 H -0.1413 0.8016 0.2102 0.025 Uiso 1 1 calc R . .
C30 C -0.0954(2) 0.69235(19) 0.24322(10) 0.0230(7) Uani 1 1 d . . .
H30 H -0.1327 0.7067 0.2720 0.028 Uiso 1 1 calc R . .
C31 C -0.0349(2) 0.61335(19) 0.23926(10) 0.0207(7) Uani 1 1 d . . .
C32 C -0.0206(3) 0.5572(2) 0.27759(11) 0.0232(7) Uani 1 1 d . . .
H32 H -0.0558 0.5715 0.3067 0.028 Uiso 1 1 calc R . .
C33 C 0.0425(3) 0.48289(19) 0.27404(11) 0.0250(7) Uani 1 1 d . . .
H33 H 0.0508 0.4457 0.3004 0.030 Uiso 1 1 calc R . .
C34 C 0.0955(3) 0.4616(2) 0.23090(11) 0.0257(7) Uani 1 1 d . . .
H34 H 0.1409 0.4104 0.2284 0.031 Uiso 1 1 calc R . .
C35 C 0.0819(3) 0.51418(19) 0.19258(10) 0.0206(7) Uani 1 1 d . . .
H35 H 0.1178 0.4986 0.1637 0.025 Uiso 1 1 calc R . .
C36 C 0.0158(2) 0.59100(19) 0.19511(10) 0.0172(6) Uani 1 1 d . . .
C37 C 0.0020(2) 0.64764(18) 0.15548(10) 0.0160(6) Uani 1 1 d . . .
C38 C 0.0421(2) 0.61991(17) 0.10793(9) 0.0164(6) Uani 1 1 d . . .
C39 C -0.0034(2) 0.54327(19) 0.08646(10) 0.0188(7) Uani 1 1 d . . .
C40 C -0.0942(2) 0.4926(2) 0.10656(11) 0.0251(7) Uani 1 1 d . . .
H40 H -0.1301 0.5110 0.1349 0.030 Uiso 1 1 calc R . .
C41 C -0.1307(3) 0.4175(2) 0.08554(12) 0.0325(8) Uani 1 1 d . . .
H41 H -0.1910 0.3844 0.0997 0.039 Uiso 1 1 calc R . .
C42 C -0.0807(3) 0.3890(2) 0.04359(11) 0.0304(8) Uani 1 1 d . . .
H42 H -0.1052 0.3359 0.0300 0.037 Uiso 1 1 calc R . .
C43 C 0.0026(3) 0.4369(2) 0.02235(11) 0.0270(8) Uani 1 1 d . . .
H43 H 0.0346 0.4179 -0.0066 0.032 Uiso 1 1 calc R . .
C44 C 0.0432(2) 0.51540(18) 0.04261(10) 0.0201(7) Uani 1 1 d . . .
C45 C 0.1305(3) 0.5646(2) 0.02037(10) 0.0241(7) Uani 1 1 d . . .
H45 H 0.1607 0.5463 -0.0090 0.029 Uiso 1 1 calc R . .
C46 C 0.1720(2) 0.6380(2) 0.04050(10) 0.0211(6) Uani 1 1 d . . .
H46 H 0.2306 0.6709 0.0250 0.025 Uiso 1 1 calc R . .
C47 C 0.1287(2) 0.66552(18) 0.08415(10) 0.0163(6) Uani 1 1 d . . .
C48 C 0.2673(2) 0.7334(2) 0.12975(10) 0.0207(7) Uani 1 1 d . . .
H48 H 0.3084 0.6805 0.1259 0.025 Uiso 1 1 calc R . .
C49 C 0.3151(2) 0.79478(19) 0.16189(10) 0.0205(7) Uani 1 1 d . . .
C50 C 0.4217(3) 0.7760(2) 0.18445(11) 0.0279(8) Uani 1 1 d . . .
H50 H 0.4667 0.7280 0.1741 0.034 Uiso 1 1 calc R . .
C51 C 0.4613(3) 0.8251(2) 0.22060(12) 0.0334(8) Uani 1 1 d . . .
H51 H 0.5340 0.8126 0.2351 0.040 Uiso 1 1 calc R . .
C52 C 0.3933(3) 0.8943(2) 0.23607(12) 0.0340(9) Uani 1 1 d . . .
H52 H 0.4195 0.9278 0.2620 0.041 Uiso 1 1 calc R . .
C53 C 0.2891(3) 0.9154(2) 0.21470(11) 0.0281(8) Uani 1 1 d . . .
H53 H 0.2447 0.9633 0.2256 0.034 Uiso 1 1 calc R . .
C54 C 0.2491(2) 0.8658(2) 0.17695(10) 0.0190(6) Uani 1 1 d . . .
C55 C 0.6793(3) -0.0392(2) 0.14366(13) 0.0430(10) Uani 1 1 d . . .
H55A H 0.6501 -0.0271 0.1120 0.065 Uiso 1 1 calc R . .
H55B H 0.6276 -0.0809 0.1591 0.065 Uiso 1 1 calc R . .
H55C H 0.7582 -0.0634 0.1416 0.065 Uiso 1 1 calc R . .
C56 C 0.7595(3) 0.1010(2) 0.14965(12) 0.0340(8) Uani 1 1 d . . .
H56A H 0.7297 0.1199 0.1187 0.041 Uiso 1 1 calc R . .
H56B H 0.8381 0.0756 0.1452 0.041 Uiso 1 1 calc R . .
C57 C 0.7653(3) 0.1760(2) 0.18269(13) 0.0387(9) Uani 1 1 d . . .
H57A H 0.6884 0.2050 0.1846 0.046 Uiso 1 1 calc R . .
H57B H 0.7874 0.1562 0.2145 0.046 Uiso 1 1 calc R . .
C58 C 0.8637(4) 0.3068(3) 0.19434(15) 0.0530(11) Uani 1 1 d . . .
H58A H 0.7911 0.3403 0.1946 0.079 Uiso 1 1 calc R . .
H58B H 0.9275 0.3429 0.1824 0.079 Uiso 1 1 calc R . .
H58C H 0.8821 0.2879 0.2263 0.079 Uiso 1 1 calc R . .
C59 C 0.5354(8) 0.5420(5) 0.1476(2) 0.038(2) Uani 0.486(7) 1 d PGU A 1
C60 C 0.6226(6) 0.5815(8) 0.1739(3) 0.037(2) Uani 0.486(7) 1 d PGU A 1
H60 H 0.6973 0.5914 0.1604 0.044 Uiso 0.486(7) 1 calc PR A 1
C61 C 0.6005(7) 0.6064(9) 0.2199(3) 0.033(3) Uani 0.486(7) 1 d PGU A 1
H61 H 0.6601 0.6333 0.2379 0.039 Uiso 0.486(7) 1 calc PR A 1
C62 C 0.4912(8) 0.5918(8) 0.2396(2) 0.030(3) Uani 0.486(7) 1 d PGU A 1
H62 H 0.4761 0.6088 0.2711 0.036 Uiso 0.486(7) 1 calc PR A 1
C63 C 0.4040(6) 0.5524(6) 0.2133(3) 0.038(2) Uani 0.486(7) 1 d PGU A 1
H63 H 0.3293 0.5424 0.2267 0.045 Uiso 0.486(7) 1 calc PR A 1
C64 C 0.4261(7) 0.5275(4) 0.1673(3) 0.035(2) Uani 0.486(7) 1 d PGU A 1
H64 H 0.3665 0.5005 0.1493 0.042 Uiso 0.486(7) 1 calc PR A 1
C65 C 0.5577(7) 0.5160(5) 0.0979(3) 0.047(2) Uani 0.486(7) 1 d PU A 1
H65A H 0.6295 0.5437 0.0867 0.070 Uiso 0.486(7) 1 calc PR A 1
H65B H 0.4919 0.5342 0.0782 0.070 Uiso 0.486(7) 1 calc PR A 1
H65C H 0.5663 0.4531 0.0961 0.070 Uiso 0.486(7) 1 calc PR A 1
C59A C 0.5871(7) 0.5621(5) 0.1452(2) 0.040(2) Uani 0.514(7) 1 d PGU A 2
H59A H 0.6240 0.5560 0.1155 0.048 Uiso 0.514(7) 1 calc PR A 2
C60A C 0.6491(5) 0.5957(7) 0.1830(3) 0.037(2) Uani 0.514(7) 1 d PGU A 2
H60A H 0.7283 0.6126 0.1791 0.045 Uiso 0.514(7) 1 calc PR A 2
C61A C 0.5952(8) 0.6046(9) 0.2264(3) 0.042(4) Uani 0.514(7) 1 d PGU A 2
H61A H 0.6375 0.6276 0.2523 0.051 Uiso 0.514(7) 1 calc PR A 2
C62A C 0.4793(8) 0.5800(9) 0.2321(2) 0.043(3) Uani 0.514(7) 1 d PGU A 2
H62A H 0.4424 0.5861 0.2618 0.051 Uiso 0.514(7) 1 calc PR A 2
C63A C 0.4174(5) 0.5463(6) 0.1943(3) 0.038(2) Uani 0.514(7) 1 d PGU A 2
H63A H 0.3382 0.5295 0.1982 0.046 Uiso 0.514(7) 1 calc PR A 2
C64A C 0.4713(7) 0.5374(5) 0.1509(2) 0.038(2) Uani 0.514(7) 1 d PGU A 2
C65A C 0.4045(6) 0.5034(5) 0.1108(3) 0.051(2) Uani 0.514(7) 1 d PU A 2
H65D H 0.4315 0.4449 0.1034 0.076 Uiso 0.514(7) 1 calc PR A 2
H65E H 0.4162 0.5410 0.0835 0.076 Uiso 0.514(7) 1 calc PR A 2
H65F H 0.3213 0.5018 0.1188 0.076 Uiso 0.514(7) 1 calc PR A 2
N1 N 0.20397(19) 0.92664(15) 0.06294(8) 0.0172(5) Uani 1 1 d . . .
N2 N 0.17281(18) 0.74351(15) 0.10532(8) 0.0169(5) Uani 1 1 d . . .
O1 O -0.01445(15) 0.96710(12) 0.10055(7) 0.0179(4) Uani 1 1 d . . .
O2 O 0.02256(15) 0.82743(13) 0.04019(6) 0.0187(5) Uani 1 1 d . . .
O3 O -0.05266(16) 0.78886(12) 0.12919(6) 0.0180(4) Uani 1 1 d . . .
O4 O 0.14772(15) 0.88546(12) 0.15641(7) 0.0190(5) Uani 1 1 d . . .
O5 O 0.6821(2) 0.03856(16) 0.17006(8) 0.0394(6) Uani 1 1 d . . .
O6 O 0.8500(2) 0.23332(17) 0.16497(9) 0.0478(7) Uani 1 1 d . . .
Ti1 Ti 0.06046(4) 0.86025(3) 0.102239(17) 0.01606(12) Uani 1 1 d . . .

loop_
_atom_site_aniso_label
_atom_site_aniso_U_11
_atom_site_aniso_U_22
_atom_site_aniso_U_33
_atom_site_aniso_U_23
_atom_site_aniso_U_13
_atom_site_aniso_U_12
C1 0.0184(15) 0.0130(15) 0.0210(16) -0.0015(13) 0.0029(12) 0.0039(13)
C2 0.0145(15) 0.0232(17) 0.0288(18) 0.0020(15) -0.0019(13) -0.0018(13)
C3 0.0166(15) 0.0291(18) 0.0219(17) 0.0006(15) -0.0032(13) 0.0018(14)
C4 0.0191(15) 0.0184(15) 0.0184(15) -0.0016(13) -0.0008(12) 0.0004(14)
C5 0.0240(16) 0.0248(17) 0.0213(16) -0.0014(14) -0.0066(13) 0.0077(15)
C6 0.0333(18) 0.0214(17) 0.0177(16) 0.0035(13) -0.0009(14) 0.0004(15)
C7 0.0266(17) 0.0201(17) 0.0268(18) 0.0013(15) 0.0016(14) -0.0015(14)
C8 0.0174(15) 0.0183(16) 0.0234(16) 0.0010(14) -0.0029(13) -0.0015(13)
C9 0.0191(14) 0.0160(14) 0.0185(14) -0.0024(13) -0.0010(12) 0.0055(14)
C10 0.0160(14) 0.0140(14) 0.0161(15) -0.0042(12) -0.0019(12) 0.0020(13)
C11 0.0158(14) 0.0162(15) 0.0185(15) 0.0056(13) 0.0007(12) 0.0001(12)
C12 0.0205(14) 0.0173(16) 0.0148(15) 0.0034(13) 0.0036(11) -0.0012(13)
C13 0.0182(15) 0.0207(16) 0.0235(17) 0.0020(13) 0.0005(12) -0.0002(13)
C14 0.0301(17) 0.0208(17) 0.0219(17) -0.0006(14) 0.0038(14) 0.0019(15)
C15 0.0339(18) 0.0189(17) 0.0197(17) -0.0030(14) 0.0068(14) -0.0077(15)
C16 0.0227(16) 0.0248(17) 0.0199(16) 0.0030(14) 0.0003(13) -0.0058(14)
C17 0.0189(15) 0.0208(16) 0.0170(15) 0.0045(14) 0.0007(12) -0.0006(14)
C18 0.0147(14) 0.0223(17) 0.0203(16) 0.0042(14) -0.0035(12) -0.0055(13)
C19 0.0159(14) 0.0222(16) 0.0241(17) 0.0036(14) -0.0013(13) 0.0021(12)
C20 0.0176(14) 0.0150(15) 0.0171(15) -0.0011(13) 0.0000(12) -0.0006(12)
C21 0.0139(15) 0.0198(16) 0.0263(18) 0.0055(14) 0.0001(13) 0.0017(13)
C22 0.0183(15) 0.0196(16) 0.0191(15) 0.0032(13) 0.0000(12) 0.0027(13)
C23 0.0214(16) 0.0248(18) 0.0273(18) -0.0003(15) 0.0053(14) 0.0029(14)
C24 0.0317(18) 0.0288(19) 0.0222(17) -0.0007(15) 0.0061(14) 0.0041(16)
C25 0.0288(18) 0.0268(18) 0.0240(17) -0.0023(14) -0.0018(14) 0.0008(15)
C26 0.0176(15) 0.0227(16) 0.0267(17) 0.0013(14) -0.0002(13) 0.0008(13)
C27 0.0230(16) 0.0161(15) 0.0176(15) 0.0006(13) -0.0001(13) 0.0032(13)
C28 0.0139(14) 0.0168(15) 0.0209(15) 0.0007(13) -0.0001(12) -0.0063(13)
C29 0.0237(16) 0.0154(16) 0.0238(17) -0.0045(14) 0.0037(13) 0.0006(13)
C30 0.0278(17) 0.0217(17) 0.0194(16) -0.0061(14) 0.0047(13) 0.0021(14)
C31 0.0205(16) 0.0198(16) 0.0218(16) -0.0018(13) 0.0037(12) -0.0051(13)
C32 0.0256(16) 0.0260(17) 0.0180(16) 0.0001(14) 0.0041(13) -0.0034(14)
C33 0.0311(18) 0.0228(17) 0.0211(17) 0.0071(14) 0.0009(14) -0.0010(15)
C34 0.0296(18) 0.0202(17) 0.0272(18) 0.0021(14) 0.0020(14) 0.0019(14)
C35 0.0238(17) 0.0235(17) 0.0145(15) -0.0003(13) 0.0042(13) -0.0006(14)
C36 0.0194(15) 0.0156(15) 0.0166(15) -0.0002(13) -0.0006(12) -0.0069(13)
C37 0.0153(14) 0.0128(14) 0.0198(15) 0.0018(13) 0.0014(12) -0.0053(13)
C38 0.0229(15) 0.0134(14) 0.0129(14) 0.0000(12) -0.0004(12) 0.0041(12)
C39 0.0183(15) 0.0188(16) 0.0194(16) -0.0018(13) -0.0013(12) 0.0042(13)
C40 0.0252(16) 0.0231(16) 0.0269(18) -0.0072(15) 0.0028(14) -0.0027(13)
C41 0.0291(18) 0.0279(19) 0.040(2) -0.0001(17) -0.0015(16) -0.0083(16)
C42 0.034(2) 0.0235(17) 0.0334(19) -0.0109(15) -0.0080(16) -0.0015(16)
C43 0.0336(18) 0.0245(18) 0.0228(17) -0.0079(15) -0.0022(14) 0.0063(16)
C44 0.0201(16) 0.0191(16) 0.0210(16) -0.0032(13) -0.0039(13) 0.0059(13)
C45 0.0285(17) 0.0282(18) 0.0155(16) -0.0025(14) 0.0044(13) 0.0118(15)
C46 0.0201(15) 0.0195(16) 0.0237(16) 0.0021(15) 0.0071(12) 0.0004(14)
C47 0.0154(14) 0.0154(15) 0.0182(15) 0.0028(13) -0.0011(12) 0.0028(12)
C48 0.0181(15) 0.0220(17) 0.0219(17) 0.0027(14) 0.0060(13) 0.0036(13)
C49 0.0200(15) 0.0228(17) 0.0186(16) 0.0018(14) 0.0006(13) -0.0014(14)
C50 0.0231(17) 0.0310(18) 0.0296(18) 0.0038(15) -0.0060(14) 0.0026(15)
C51 0.0259(18) 0.038(2) 0.036(2) 0.0010(17) -0.0119(15) 0.0029(17)
C52 0.0321(18) 0.038(2) 0.032(2) -0.0045(17) -0.0142(15) -0.0064(17)
C53 0.0270(17) 0.0268(18) 0.0305(19) -0.0036(15) -0.0047(15) 0.0018(15)
C54 0.0179(15) 0.0206(16) 0.0187(16) 0.0031(14) -0.0003(12) -0.0031(14)
C55 0.037(2) 0.042(2) 0.051(2) -0.009(2) 0.0045(18) -0.0038(19)
C56 0.0288(18) 0.040(2) 0.033(2) -0.0015(17) 0.0011(15) 0.0024(17)
C57 0.0316(19) 0.039(2) 0.046(2) -0.0008(19) 0.0033(17) -0.0022(17)
C58 0.053(3) 0.043(2) 0.062(3) -0.008(2) 0.003(2) -0.005(2)
C59 0.040(6) 0.031(5) 0.043(4) 0.000(4) 0.007(4) 0.000(5)
C60 0.045(4) 0.032(5) 0.034(5) 0.003(4) -0.011(4) 0.012(4)
C61 0.032(5) 0.030(6) 0.035(5) 0.014(4) 0.001(4) -0.001(5)
C62 0.025(5) 0.025(5) 0.040(5) 0.004(4) -0.007(3) -0.004(4)
C63 0.041(4) 0.040(5) 0.032(5) -0.006(4) -0.010(4) -0.008(4)
C64 0.037(4) 0.030(4) 0.037(5) 0.001(4) 0.000(4) 0.001(4)
C65 0.067(5) 0.032(4) 0.042(4) -0.006(3) 0.014(4) -0.011(4)
C59A 0.027(4) 0.047(5) 0.045(4) 0.002(4) 0.004(3) 0.007(4)
C60A 0.048(4) 0.030(5) 0.034(5) 0.000(4) 0.008(4) 0.017(4)
C61A 0.044(6) 0.042(7) 0.041(5) -0.006(5) -0.009(4) 0.008(5)
C62A 0.048(6) 0.044(6) 0.036(4) -0.005(4) 0.004(4) 0.004(5)
C63A 0.043(4) 0.034(4) 0.038(5) 0.002(4) -0.007(3) 0.010(4)
C64A 0.042(5) 0.032(4) 0.039(4) 0.001(4) 0.001(4) 0.002(4)
C65A 0.052(4) 0.043(4) 0.057(5) -0.013(4) -0.011(4) 0.002(4)
N1 0.0147(12) 0.0138(13) 0.0232(14) 0.0016(11) 0.0007(11) 0.0007(11)
N2 0.0177(12) 0.0178(13) 0.0151(12) 0.0019(11) 0.0026(10) -0.0017(10)
O1 0.0160(9) 0.0157(10) 0.0220(11) 0.0035(9) 0.0012(9) 0.0014(8)
O2 0.0167(10) 0.0232(11) 0.0163(10) -0.0013(9) 0.0020(8) 0.0002(9)
O3 0.0175(10) 0.0155(10) 0.0210(11) 0.0017(9) 0.0023(9) -0.0014(9)
O4 0.0164(10) 0.0196(11) 0.0210(11) -0.0014(9) 0.0006(8) 0.0004(9)
O5 0.0337(13) 0.0441(15) 0.0404(15) -0.0085(13) 0.0047(11) -0.0011(12)
O6 0.0498(16) 0.0422(16) 0.0514(17) -0.0072(14) 0.0104(13) -0.0075(14)
Ti1 0.0149(2) 0.0152(3) 0.0181(3) 0.0001(2) 0.0009(2) 0.0001(2)

loop_
_atom_type_symbol
_atom_type_description
_atom_type_scat_dispersion_real
_atom_type_scat_dispersion_imag
_atom_type_scat_source
C C 0.0033 0.0016 'International Tables Vol C Tables 4.2.6.8 and 6.1.1.4'
H H 0.0000 0.0000 'International Tables Vol C Tables 4.2.6.8 and 6.1.1.4'
N N 0.0061 0.0033 'International Tables Vol C Tables 4.2.6.8 and 6.1.1.4'
O O 0.0106 0.0060 'International Tables Vol C Tables 4.2.6.8 and 6.1.1.4'
Ti Ti 0.2776 0.4457 'International Tables Vol C Tables 4.2.6.8 and 6.1.1.4'

loop_
_geom_angle_atom_site_label_1
_geom_angle_atom_site_label_2
_geom_angle_atom_site_label_3
_geom_angle
O1 C1 C10 121.7(2)
O1 C1 C2 117.5(3)
C10 C1 C2 120.8(3)
C3 C2 C1 120.3(3)
C3 C2 H2 119.8
C1 C2 H2 119.8
C2 C3 C4 121.2(3)
C2 C3 H3 119.4
C4 C3 H3 119.4
C3 C4 C5 122.2(3)
C3 C4 C9 118.6(3)
C5 C4 C9 119.1(3)
C6 C5 C4 121.6(3)
C6 C5 H5 119.2
C4 C5 H5 119.2
C5 C6 C7 119.5(3)
C5 C6 H6 120.2
C7 C6 H6 120.2
C8 C7 C6 120.6(3)
C8 C7 H7 119.7
C6 C7 H7 119.7
C7 C8 C9 121.9(3)
C7 C8 H8 119.0
C9 C8 H8 119.0
C8 C9 C10 122.9(3)
C8 C9 C4 117.2(3)
C10 C9 C4 119.9(3)
C1 C10 C9 119.2(2)
C1 C10 C11 120.2(2)
C9 C10 C11 120.6(2)
C20 C11 C12 119.1(3)
C20 C11 C10 120.3(3)
C12 C11 C10 120.5(2)
C13 C12 C17 117.9(3)
C13 C12 C11 122.9(2)
C17 C12 C11 119.2(3)
C14 C13 C12 121.8(3)
C14 C13 H13 119.1
C12 C13 H13 119.1
C13 C14 C15 120.3(3)
C13 C14 H14 119.9
C15 C14 H14 119.9
C16 C15 C14 119.3(3)
C16 C15 H15 120.3
C14 C15 H15 120.3
C15 C16 C17 121.6(3)
C15 C16 H16 119.2
C17 C16 H16 119.2
C18 C17 C16 122.0(3)
C18 C17 C12 119.0(3)
C16 C17 C12 119.0(3)
C19 C18 C17 121.4(3)
C19 C18 H18 119.3
C17 C18 H18 119.3
C18 C19 C20 119.5(3)
C18 C19 H19 120.2
C20 C19 H19 120.2
C11 C20 C19 121.6(3)
C11 C20 N1 119.0(2)
C19 C20 N1 119.4(3)
N1 C21 C22 124.4(3)
N1 C21 H21 117.8
C22 C21 H21 117.8
C23 C22 C27 118.9(3)
C23 C22 C21 120.2(3)
C27 C22 C21 120.5(3)
C24 C23 C22 120.8(3)
C24 C23 H23 119.6
C22 C23 H23 119.6
C25 C24 C23 119.5(3)
C25 C24 H24 120.2
C23 C24 H24 120.2
C26 C25 C24 120.8(3)
C26 C25 H25 119.6
C24 C25 H25 119.6
C25 C26 C27 120.5(3)
C25 C26 H26 119.8
C27 C26 H26 119.8
O2 C27 C26 119.3(2)
O2 C27 C22 121.4(2)
C26 C27 C22 119.3(3)
O3 C28 C37 121.7(2)
O3 C28 C29 117.2(2)
C37 C28 C29 121.0(3)
C30 C29 C28 120.8(3)
C30 C29 H29 119.6
C28 C29 H29 119.6
C29 C30 C31 121.0(3)
C29 C30 H30 119.5
C31 C30 H30 119.5
C32 C31 C30 122.1(3)
C32 C31 C36 119.2(3)
C30 C31 C36 118.7(3)
C33 C32 C31 121.7(3)
C33 C32 H32 119.1
C31 C32 H32 119.1
C32 C33 C34 119.3(3)
C32 C33 H33 120.3
C34 C33 H33 120.3
C35 C34 C33 120.5(3)
C35 C34 H34 119.7
C33 C34 H34 119.7
C34 C35 C36 121.3(3)
C34 C35 H35 119.3
C36 C35 H35 119.3
C35 C36 C31 117.8(3)
C35 C36 C37 122.2(3)
C31 C36 C37 120.0(3)
C28 C37 C36 117.9(3)
C28 C37 C38 121.9(3)
C36 C37 C38 120.2(2)
C47 C38 C39 118.1(2)
C47 C38 C37 121.0(2)
C39 C38 C37 120.9(2)
C40 C39 C44 117.4(3)
C40 C39 C38 123.4(3)
C44 C39 C38 119.2(3)
C41 C40 C39 120.9(3)
C41 C40 H40 119.6
C39 C40 H40 119.6
C40 C41 C42 121.1(3)
C40 C41 H41 119.5
C42 C41 H41 119.5
C43 C42 C41 119.9(3)
C43 C42 H42 120.0
C41 C42 H42 120.0
C42 C43 C44 121.2(3)
C42 C43 H43 119.4
C44 C43 H43 119.4
C45 C44 C43 120.7(3)
C45 C44 C39 119.8(3)
C43 C44 C39 119.5(3)
C46 C45 C44 120.7(3)
C46 C45 H45 119.6
C44 C45 H45 119.6
C45 C46 C47 120.2(3)
C45 C46 H46 119.9
C47 C46 H46 119.9
C38 C47 C46 121.9(3)
C38 C47 N2 118.1(2)
C46 C47 N2 120.0(2)
N2 C48 C49 125.8(3)
N2 C48 H48 117.1
C49 C48 H48 117.1
C54 C49 C50 119.3(3)
C54 C49 C48 120.7(3)
C50 C49 C48 119.2(3)
C51 C50 C49 121.3(3)
C51 C50 H50 119.3
C49 C50 H50 119.3
C50 C51 C52 118.9(3)
C50 C51 H51 120.6
C52 C51 H51 120.6
C53 C52 C51 121.6(3)
C53 C52 H52 119.2
C51 C52 H52 119.2
C52 C53 C54 119.6(3)
C52 C53 H53 120.2
C54 C53 H53 120.2
O4 C54 C53 119.8(3)
O4 C54 C49 120.9(3)
C53 C54 C49 119.3(3)
O5 C55 H55A 109.5
O5 C55 H55B 109.5
H55A C55 H55B 109.5
O5 C55 H55C 109.5
H55A C55 H55C 109.5
H55B C55 H55C 109.5
O5 C56 C57 107.1(3)
O5 C56 H56A 110.3
C57 C56 H56A 110.3
O5 C56 H56B 110.3
C57 C56 H56B 110.3
H56A C56 H56B 108.5
O6 C57 C56 107.1(3)
O6 C57 H57A 110.3
C56 C57 H57A 110.3
O6 C57 H57B 110.3
C56 C57 H57B 110.3
H57A C57 H57B 108.6
O6 C58 H58A 109.5
O6 C58 H58B 109.5
H58A C58 H58B 109.5
O6 C58 H58C 109.5
H58A C58 H58C 109.5
H58B C58 H58C 109.5
C60 C59 C64 120.0
C60 C59 C65 120.5(7)
C64 C59 C65 119.5(7)
C61 C60 C59 120.0
C61 C60 H60 120.0
C59 C60 H60 120.0
C60 C61 C62 120.0
C60 C61 H61 120.0
C62 C61 H61 120.0
C61 C62 C63 120.0
C61 C62 H62 120.0
C63 C62 H62 120.0
C64 C63 C62 120.0
C64 C63 H63 120.0
C62 C63 H63 120.0
C63 C64 C59 120.0
C63 C64 H64 120.0
C59 C64 H64 120.0
C60A C59A C64A 120.0
C60A C59A H59A 120.0
C64A C59A H59A 120.0
C61A C60A C59A 120.0
C61A C60A H60A 120.0
C59A C60A H60A 120.0
C60A C61A C62A 120.0
C60A C61A H61A 120.0
C62A C61A H61A 120.0
C61A C62A C63A 120.0
C61A C62A H62A 120.0
C63A C62A H62A 120.0
C64A C63A C62A 120.0
C64A C63A H63A 120.0
C62A C63A H63A 120.0
C63A C64A C59A 120.0
C63A C64A C65A 119.7(7)
C59A C64A C65A 120.3(7)
C64A C65A H65D 109.5
C64A C65A H65E 109.5
H65D C65A H65E 109.5
C64A C65A H65F 109.5
H65D C65A H65F 109.5
H65E C65A H65F 109.5
C21 N1 C20 118.2(2)
C21 N1 Ti1 126.8(2)
C20 N1 Ti1 114.81(17)
C48 N2 C47 114.7(2)
C48 N2 Ti1 127.1(2)
C47 N2 Ti1 117.47(16)
C1 O1 Ti1 130.15(17)
C27 O2 Ti1 137.62(17)
C28 O3 Ti1 133.11(17)
C54 O4 Ti1 140.78(18)
C55 O5 C56 111.7(3)
C57 O6 C58 111.6(3)
O1 Ti1 O3 102.46(8)
O1 Ti1 O4 94.70(9)
O3 Ti1 O4 98.84(8)
O1 Ti1 O2 96.22(9)
O3 Ti1 O2 93.82(8)
O4 Ti1 O2 161.09(8)
O1 Ti1 N2 171.93(8)
O3 Ti1 N2 84.54(8)
O4 Ti1 N2 80.10(8)
O2 Ti1 N2 87.23(8)
O1 Ti1 N1 85.31(8)
O3 Ti1 N1 170.55(9)
O4 Ti1 N1 85.72(9)
O2 Ti1 N1 79.85(8)
N2 Ti1 N1 88.13(8)

loop_
_geom_bond_atom_site_label_1
_geom_bond_atom_site_label_2
_geom_bond_distance
C1 O1 1.348(3)
C1 C10 1.381(4)
C1 C2 1.417(4)
C2 C3 1.362(4)
C2 H2 0.9500
C3 C4 1.412(4)
C3 H3 0.9500
C4 C5 1.418(4)
C4 C9 1.427(4)
C5 C6 1.359(4)
C5 H5 0.9500
C6 C7 1.402(4)
C6 H6 0.9500
C7 C8 1.362(4)
C7 H7 0.9500
C8 C9 1.418(4)
C8 H8 0.9500
C9 C10 1.422(4)
C10 C11 1.496(4)
C11 C20 1.376(4)
C11 C12 1.427(4)
C12 C13 1.410(4)
C12 C17 1.426(4)
C13 C14 1.366(4)
C13 H13 0.9500
C14 C15 1.422(4)
C14 H14 0.9500
C15 C16 1.358(4)
C15 H15 0.9500
C16 C17 1.421(4)
C16 H16 0.9500
C17 C18 1.420(4)
C18 C19 1.351(4)
C18 H18 0.9500
C19 C20 1.424(4)
C19 H19 0.9500
C20 N1 1.448(4)
C21 N1 1.281(4)
C21 C22 1.444(4)
C21 H21 0.9500
C22 C23 1.407(4)
C22 C27 1.415(4)
C23 C24 1.387(4)
C23 H23 0.9500
C24 C25 1.386(4)
C24 H24 0.9500
C25 C26 1.385(4)
C25 H25 0.9500
C26 C27 1.394(4)
C26 H26 0.9500
C27 O2 1.326(3)
C28 O3 1.352(3)
C28 C37 1.387(4)
C28 C29 1.412(4)
C29 C30 1.357(4)
C29 H29 0.9500
C30 C31 1.409(4)
C30 H30 0.9500
C31 C32 1.404(4)
C31 C36 1.428(4)
C32 C33 1.362(4)
C32 H32 0.9500
C33 C34 1.410(4)
C33 H33 0.9500
C34 C35 1.370(4)
C34 H34 0.9500
C35 C36 1.410(4)
C35 H35 0.9500
C36 C37 1.438(4)
C37 C38 1.494(4)
C38 C47 1.393(4)
C38 C39 1.432(4)
C39 C40 1.422(4)
C39 C44 1.425(4)
C40 C41 1.372(4)
C40 H40 0.9500
C41 C42 1.398(4)
C41 H41 0.9500
C42 C43 1.351(4)
C42 H42 0.9500
C43 C44 1.422(4)
C43 H43 0.9500
C44 C45 1.408(4)
C45 C46 1.358(4)
C45 H45 0.9500
C46 C47 1.405(4)
C46 H46 0.9500
C47 N2 1.440(4)
C48 N2 1.296(4)
C48 C49 1.428(4)
C48 H48 0.9500
C49 C54 1.400(4)
C49 C50 1.410(4)
C50 C51 1.358(4)
C50 H50 0.9500
C51 C52 1.395(4)
C51 H51 0.9500
C52 C53 1.379(4)
C52 H52 0.9500
C53 C54 1.398(4)
C53 H53 0.9500
C54 O4 1.335(3)
C55 O5 1.419(4)
C55 H55A 0.9800
C55 H55B 0.9800
C55 H55C 0.9800
C56 O5 1.433(4)
C56 C57 1.496(5)
C56 H56A 0.9900
C56 H56B 0.9900
C57 O6 1.408(4)
C57 H57A 0.9900
C57 H57B 0.9900
C58 O6 1.420(4)
C58 H58A 0.9800
C58 H58B 0.9800
C58 H58C 0.9800
C59 C60 1.3900
C59 C64 1.3900
C59 C65 1.494(9)
C60 C61 1.3900
C60 H60 0.9500
C61 C62 1.3900
C61 H61 0.9500
C62 C63 1.3900
C62 H62 0.9500
C63 C64 1.3900
C63 H63 0.9500
C64 H64 0.9500
C65 H65A 0.9800
C65 H65B 0.9800
C65 H65C 0.9800
C59A C60A 1.3900
C59A C64A 1.3900
C59A H59A 0.9500
C60A C61A 1.3900
C60A H60A 0.9500
C61A C62A 1.3900
C61A H61A 0.9500
C62A C63A 1.3900
C62A H62A 0.9500
C63A C64A 1.3900
C63A H63A 0.9500
C64A C65A 1.472(8)
C65A H65D 0.9800
C65A H65E 0.9800
C65A H65F 0.9800
N1 Ti1 2.238(2)
N2 Ti1 2.219(2)
O1 Ti1 1.8626(18)
O2 Ti1 1.8899(19)
O3 Ti1 1.8672(19)
O4 Ti1 1.8797(19)
